data_7240781
loop_
_publ_author_name
'Wang, Zhan-Yong'
'Yang, Ting'
'Chen, Rongxiang'
'Ma, Xueji'
'Liu, Huan'
'Wang, Kai-Kai'

_publ_section_title
;
 1,3-Dipolar cycloaddition of isatin N,N&#x2032;-cyclic azomethine imines
 with \a,\b-unsaturated aldehydes catalyzed by DBU in water
;
_journal_issue 41
_journal_name_full 'RSC Advances'
_journal_page_first 24288
_journal_page_last 24292
_journal_paper_doi 10.1039/D0RA03806G
_journal_volume 10
_journal_year 2020
_chemical_formula_sum 'C27 H23 N3 O3'
_chemical_formula_weight 437.48
_space_group_crystal_system monoclinic
_space_group_IT_number 14
_space_group_name_Hall '-P 2ybc'
_space_group_name_H-M_alt 'P 1 21/c 1'
_atom_sites_solution_hydrogens geom
_audit_creation_method SHELXL-2016/6
_audit_update_record
;
2019-05-10 deposited with the CCDC.	2020-06-19 downloaded from the CCDC.
;
_cell_angle_alpha 90
_cell_angle_beta 98.891(2)
_cell_angle_gamma 90
_cell_formula_units_Z 4
_cell_length_a 10.6100(12)
_cell_length_b 9.0183(10)
_cell_length_c 23.470(3)
_cell_measurement_reflns_used 1695
_cell_measurement_temperature 296(2)
_cell_measurement_theta_max 27.11
_cell_measurement_theta_min 2.41
_cell_volume 2218.7(5)
_computing_cell_refinement 'Bruker SMART'
_computing_data_collection 'Bruker SMART'
_computing_data_reduction 'Bruker SAINT'
_computing_molecular_graphics 'Bruker SHELXTL'
_computing_publication_material 'Bruker SHELXTL'
_computing_structure_refinement 'SHELXL-2016/6 (Sheldrick, 2016)'
_computing_structure_solution 'SHELXT 2014/5 (Sheldrick, 2014)'
_diffrn_ambient_temperature 296(2)
_diffrn_measured_fraction_theta_full 0.998
_diffrn_measured_fraction_theta_max 0.998
_diffrn_measurement_device_type 'CCD area detector'
_diffrn_measurement_method 'phi and omega scans'
_diffrn_radiation_type MoK\a
_diffrn_radiation_wavelength 0.71073
_diffrn_reflns_av_R_equivalents 0.0601
_diffrn_reflns_av_unetI/netI 0.0797
_diffrn_reflns_Laue_measured_fraction_full 0.998
_diffrn_reflns_Laue_measured_fraction_max 0.998
_diffrn_reflns_limit_h_max 12
_diffrn_reflns_limit_h_min -12
_diffrn_reflns_limit_k_max 9
_diffrn_reflns_limit_k_min -10
_diffrn_reflns_limit_l_max 27
_diffrn_reflns_limit_l_min -26
_diffrn_reflns_number 10971
_diffrn_reflns_point_group_measured_fraction_full 0.998
_diffrn_reflns_point_group_measured_fraction_max 0.998
_diffrn_reflns_theta_full 24.999
_diffrn_reflns_theta_max 24.999
_diffrn_reflns_theta_min 2.814
_exptl_absorpt_coefficient_mu 0.087
_exptl_absorpt_correction_type none
_exptl_crystal_colour COLORLESS
_exptl_crystal_density_diffrn 1.310
_exptl_crystal_description BLOCK
_exptl_crystal_F_000 920
_exptl_crystal_size_max 0.260
_exptl_crystal_size_mid 0.160
_exptl_crystal_size_min 0.120
_refine_diff_density_max 0.192
_refine_diff_density_min -0.205
_refine_diff_density_rms 0.041
_refine_ls_extinction_method none
_refine_ls_goodness_of_fit_ref 0.959
_refine_ls_hydrogen_treatment constr
_refine_ls_matrix_type full
_refine_ls_number_parameters 298
_refine_ls_number_reflns 3907
_refine_ls_number_restraints 0
_refine_ls_restrained_S_all 0.959
_refine_ls_R_factor_all 0.1209
_refine_ls_R_factor_gt 0.0591
_refine_ls_shift/su_max 0.000
_refine_ls_shift/su_mean 0.000
_refine_ls_structure_factor_coef Fsqd
_refine_ls_weighting_details 'w=1/[\s^2^(Fo^2^)+(0.0611P)^2^] where P=(Fo^2^+2Fc^2^)/3'
_refine_ls_weighting_scheme calc
_refine_ls_wR_factor_gt 0.1131
_refine_ls_wR_factor_ref 0.1328
_reflns_Friedel_coverage 0.000
_reflns_number_gt 2189
_reflns_number_total 3907
_reflns_threshold_expression 'I > 2\s(I)'
_cod_data_source_file d0ra03806g2.cif
_cod_data_source_block 1
_cod_depositor_comments 'Adding full bibliography for 7240781--7240782.cif.'
_cod_original_cell_volume 2218.8(4)
_cod_original_sg_symbol_H-M 'P 21/c'
_cod_database_code 7240781
_shelx_shelxl_version_number 2016/6
_shelx_space_group_comment
; 
The symmetry employed for this shelxl refinement is uniquely defined 
by the following loop, which should always be used as a source of 
symmetry information in preference to the above space-group names. 
They are only intended as comments. 
;
_shelx_estimated_absorpt_t_min 0.978
_shelx_estimated_absorpt_t_max 0.990

loop_
_space_group_symop_operation_xyz
'x, y, z'
'-x, y+1/2, -z+1/2'
'-x, -y, -z'
'x, -y-1/2, z-1/2'

loop_
_atom_site_label
_atom_site_type_symbol
_atom_site_fract_x
_atom_site_fract_y
_atom_site_fract_z
_atom_site_U_iso_or_equiv
_atom_site_adp_type
_atom_site_occupancy
_atom_site_site_symmetry_order
_atom_site_calc_flag
_atom_site_refinement_flags_posn
_atom_site_refinement_flags_adp
_atom_site_refinement_flags_occupancy
_atom_site_disorder_assembly
_atom_site_disorder_group
C1 C 0.8832(5) 0.5077(6) 0.3593(4) 0.166(4) Uani 1 1 d . . . . .
H1A H 0.936061 0.589944 0.366678 0.199 Uiso 1 1 calc R U . . .
C2 C 0.8689(8) 0.4432(12) 0.3066(4) 0.208(6) Uani 1 1 d . . . . .
H2A H 0.917856 0.473863 0.279155 0.249 Uiso 1 1 calc R U . . .
C3 C 0.7824(5) 0.3339(9) 0.2948(2) 0.165(3) Uani 1 1 d . . . . .
H3A H 0.767312 0.294283 0.257751 0.198 Uiso 1 1 calc R U . . .
C4 C 0.7166(3) 0.2799(5) 0.33567(16) 0.0799(12) Uani 1 1 d . . . . .
H4A H 0.658829 0.202714 0.326577 0.096 Uiso 1 1 calc R U . . .
C5 C 0.7349(3) 0.3383(3) 0.38984(15) 0.0504(8) Uani 1 1 d . . . . .
C6 C 0.8203(3) 0.4532(4) 0.4023(2) 0.0955(15) Uani 1 1 d . . . . .
H6 H 0.835522 0.493623 0.439193 0.115 Uiso 1 1 calc R U . . .
C7 C 0.6658(2) 0.2769(3) 0.43531(13) 0.0485(8) Uani 1 1 d . . . . .
H7A H 0.693947 0.175737 0.443532 0.058 Uiso 1 1 calc R U . . .
H7B H 0.688782 0.334211 0.470340 0.058 Uiso 1 1 calc R U . . .
C8 C 0.4545(2) 0.1531(3) 0.41267(11) 0.0342(6) Uani 1 1 d . . . . .
C9 C 0.3130(2) 0.2001(3) 0.40269(10) 0.0298(6) Uani 1 1 d . . . . .
C10 C 0.3216(2) 0.3666(3) 0.40615(10) 0.0310(6) Uani 1 1 d . . . . .
C11 C 0.2297(3) 0.4751(3) 0.40293(11) 0.0417(7) Uani 1 1 d . . . . .
H11A H 0.143729 0.449966 0.398322 0.050 Uiso 1 1 calc R U . . .
C12 C 0.2672(3) 0.6231(3) 0.40665(12) 0.0516(8) Uani 1 1 d . . . . .
H12A H 0.205820 0.697554 0.403585 0.062 Uiso 1 1 calc R U . . .
C13 C 0.3944(3) 0.6599(3) 0.41483(12) 0.0511(8) Uani 1 1 d . . . . .
H13A H 0.417970 0.759328 0.416967 0.061 Uiso 1 1 calc R U . . .
C14 C 0.4884(3) 0.5517(3) 0.41997(12) 0.0455(8) Uani 1 1 d . . . . .
H14A H 0.574488 0.576619 0.426185 0.055 Uiso 1 1 calc R U . . .
C15 C 0.4496(2) 0.4064(3) 0.41553(10) 0.0341(6) Uani 1 1 d . . . . .
C16 C 0.2988(3) 0.1534(3) 0.50669(11) 0.0421(7) Uani 1 1 d . . . . .
H16A H 0.384713 0.156414 0.522562 0.051 Uiso 1 1 calc R U . . .
C17 C 0.2026(3) 0.1691(3) 0.53690(12) 0.0451(7) Uani 1 1 d . . . . .
H17A H 0.210438 0.180335 0.576678 0.054 Uiso 1 1 calc R U . . .
C18 C 0.0858(3) 0.1655(3) 0.49753(11) 0.0382(7) Uani 1 1 d . . . . .
C19 C 0.0477(2) 0.0890(3) 0.39223(11) 0.0383(7) Uani 1 1 d . . . . .
H19A H -0.041980 0.117469 0.390489 0.046 Uiso 1 1 calc R U . . .
C20 C 0.0982(2) 0.1523(3) 0.34065(11) 0.0407(7) Uani 1 1 d . . . . .
H20A H 0.077134 0.256894 0.337267 0.049 Uiso 1 1 calc R U . . .
H20B H 0.056571 0.103138 0.306024 0.049 Uiso 1 1 calc R U . . .
C21 C 0.2438(2) 0.1336(3) 0.34501(10) 0.0336(6) Uani 1 1 d . . . . .
H21A H 0.260910 0.026787 0.346435 0.040 Uiso 1 1 calc R U . . .
C22 C 0.2953(3) 0.1932(3) 0.29296(11) 0.0387(7) Uani 1 1 d . . . . .
C23 C 0.3926(3) 0.1181(4) 0.27238(12) 0.0521(8) Uani 1 1 d . . . . .
H23A H 0.427322 0.034149 0.291766 0.063 Uiso 1 1 calc R U . . .
C24 C 0.4393(3) 0.1652(5) 0.22359(14) 0.0697(10) Uani 1 1 d . . . . .
H24A H 0.504758 0.113035 0.210439 0.084 Uiso 1 1 calc R U . . .
C25 C 0.3888(4) 0.2891(5) 0.19462(14) 0.0729(11) Uani 1 1 d . . . . .
H25A H 0.419817 0.321021 0.161756 0.088 Uiso 1 1 calc R U . . .
C26 C 0.2934(4) 0.3647(4) 0.21412(14) 0.0780(11) Uani 1 1 d . . . . .
H26A H 0.259069 0.448547 0.194455 0.094 Uiso 1 1 calc R U . . .
C27 C 0.2468(3) 0.3181(3) 0.26307(13) 0.0623(9) Uani 1 1 d . . . . .
H27A H 0.181805 0.371512 0.276054 0.075 Uiso 1 1 calc R U . . .
N1 N 0.52687(18) 0.2776(2) 0.41976(9) 0.0370(6) Uani 1 1 d . . . . .
N2 N 0.25442(18) 0.1323(2) 0.44949(9) 0.0339(5) Uani 1 1 d . . . . .
N3 N 0.12204(18) 0.1525(2) 0.44371(9) 0.0350(5) Uani 1 1 d . . . . .
O1 O 0.49371(16) 0.0262(2) 0.41388(8) 0.0468(5) Uani 1 1 d . . . . .
O2 O -0.02736(18) 0.1701(2) 0.50518(8) 0.0508(5) Uani 1 1 d . . . . .
O3 O 0.05676(16) -0.0653(2) 0.39060(8) 0.0502(5) Uani 1 1 d . . . . .
H3B H 0.047989 -0.099610 0.422110 0.075 Uiso 1 1 calc R U . . .

loop_
_atom_site_aniso_label
_atom_site_aniso_U_11
_atom_site_aniso_U_22
_atom_site_aniso_U_33
_atom_site_aniso_U_23
_atom_site_aniso_U_13
_atom_site_aniso_U_12
C1 0.039(3) 0.090(4) 0.388(12) 0.121(6) 0.091(6) 0.028(2)
C2 0.098(5) 0.285(12) 0.273(10) 0.226(10) 0.132(7) 0.140(7)
C3 0.089(4) 0.306(10) 0.115(4) 0.118(5) 0.060(4) 0.103(5)
C4 0.057(2) 0.117(3) 0.070(3) 0.024(2) 0.025(2) 0.032(2)
C5 0.0295(16) 0.0438(19) 0.081(2) 0.0139(18) 0.0165(16) 0.0087(14)
C6 0.0322(19) 0.054(2) 0.204(5) 0.017(3) 0.031(2) 0.0043(17)
C7 0.0282(15) 0.055(2) 0.0602(19) -0.0023(16) 0.0011(14) -0.0018(14)
C8 0.0358(15) 0.0267(16) 0.0404(15) 0.0012(14) 0.0069(12) 0.0033(14)
C9 0.0270(14) 0.0255(16) 0.0379(15) 0.0018(12) 0.0086(12) -0.0010(11)
C10 0.0312(14) 0.0275(16) 0.0351(14) 0.0001(12) 0.0078(12) 0.0027(12)
C11 0.0348(15) 0.0388(19) 0.0511(18) 0.0001(14) 0.0057(13) 0.0052(13)
C12 0.060(2) 0.032(2) 0.063(2) -0.0014(15) 0.0108(17) 0.0111(15)
C13 0.066(2) 0.0251(17) 0.064(2) -0.0053(15) 0.0166(17) -0.0057(16)
C14 0.0435(17) 0.0362(19) 0.0586(19) -0.0028(15) 0.0137(15) -0.0060(14)
C15 0.0384(16) 0.0289(16) 0.0364(15) 0.0017(12) 0.0097(12) 0.0014(13)
C16 0.0471(18) 0.0363(17) 0.0402(16) 0.0063(14) -0.0025(15) -0.0036(14)
C17 0.0562(19) 0.0447(19) 0.0346(16) 0.0017(14) 0.0080(15) -0.0021(15)
C18 0.0484(18) 0.0240(15) 0.0445(17) 0.0008(13) 0.0144(15) 0.0026(13)
C19 0.0263(14) 0.0438(19) 0.0453(17) -0.0039(14) 0.0064(12) -0.0022(13)
C20 0.0356(15) 0.0437(17) 0.0413(16) 0.0008(14) 0.0018(13) -0.0008(13)
C21 0.0361(15) 0.0265(15) 0.0385(15) -0.0017(12) 0.0067(12) 0.0002(12)
C22 0.0435(17) 0.0348(18) 0.0383(16) -0.0036(13) 0.0076(13) -0.0072(13)
C23 0.0434(18) 0.072(2) 0.0413(18) -0.0020(16) 0.0076(15) -0.0008(16)
C24 0.052(2) 0.113(3) 0.047(2) -0.009(2) 0.0169(17) -0.012(2)
C25 0.086(3) 0.092(3) 0.045(2) -0.005(2) 0.025(2) -0.037(2)
C26 0.129(4) 0.058(2) 0.053(2) 0.0133(19) 0.029(2) -0.012(2)
C27 0.092(3) 0.044(2) 0.055(2) 0.0072(17) 0.0224(19) 0.0029(18)
N1 0.0276(12) 0.0312(13) 0.0521(14) 0.0007(11) 0.0058(11) 0.0015(11)
N2 0.0268(12) 0.0358(14) 0.0393(13) 0.0019(11) 0.0060(10) 0.0002(10)
N3 0.0293(12) 0.0381(13) 0.0389(13) 0.0009(11) 0.0094(10) 0.0007(10)
O1 0.0399(11) 0.0315(12) 0.0679(14) 0.0037(10) 0.0050(10) 0.0092(9)
O2 0.0495(13) 0.0479(13) 0.0608(13) 0.0044(10) 0.0268(10) 0.0080(10)
O3 0.0566(12) 0.0395(12) 0.0586(12) -0.0071(10) 0.0221(10) -0.0110(10)

loop_
_atom_type_symbol
_atom_type_description
_atom_type_scat_dispersion_real
_atom_type_scat_dispersion_imag
_atom_type_scat_source
C C 0.0033 0.0016 'International Tables Vol C Tables 4.2.6.8 and 6.1.1.4'
H H 0.0000 0.0000 'International Tables Vol C Tables 4.2.6.8 and 6.1.1.4'
N N 0.0061 0.0033 'International Tables Vol C Tables 4.2.6.8 and 6.1.1.4'
O O 0.0106 0.0060 'International Tables Vol C Tables 4.2.6.8 and 6.1.1.4'

loop_
_geom_angle_atom_site_label_1
_geom_angle_atom_site_label_2
_geom_angle_atom_site_label_3
_geom_angle
_geom_angle_site_symmetry_1
_geom_angle_site_symmetry_3
_geom_angle_publ_flag
C2 C1 C6 121.0(7) . . ?
C2 C1 H1A 119.5 . . ?
C6 C1 H1A 119.5 . . ?
C3 C2 C1 118.7(7) . . ?
C3 C2 H2A 120.7 . . ?
C1 C2 H2A 120.7 . . ?
C2 C3 C4 121.6(8) . . ?
C2 C3 H3A 119.2 . . ?
C4 C3 H3A 119.2 . . ?
C3 C4 C5 120.3(5) . . ?
C3 C4 H4A 119.8 . . ?
C5 C4 H4A 119.8 . . ?
C4 C5 C6 118.9(4) . . ?
C4 C5 C7 120.6(3) . . ?
C6 C5 C7 120.5(3) . . ?
C5 C6 C1 119.2(5) . . ?
C5 C6 H6 120.4 . . ?
C1 C6 H6 120.4 . . ?
N1 C7 C5 114.1(2) . . ?
N1 C7 H7A 108.7 . . ?
C5 C7 H7A 108.7 . . ?
N1 C7 H7B 108.7 . . ?
C5 C7 H7B 108.7 . . ?
H7A C7 H7B 107.6 . . ?
O1 C8 N1 126.2(2) . . ?
O1 C8 C9 125.7(2) . . ?
N1 C8 C9 108.1(2) . . ?
N2 C9 C10 113.7(2) . . ?
N2 C9 C8 106.56(19) . . ?
C10 C9 C8 102.5(2) . . ?
N2 C9 C21 106.94(18) . . ?
C10 C9 C21 116.6(2) . . ?
C8 C9 C21 110.1(2) . . ?
C11 C10 C15 119.5(2) . . ?
C11 C10 C9 132.1(2) . . ?
C15 C10 C9 108.4(2) . . ?
C10 C11 C12 119.1(2) . . ?
C10 C11 H11A 120.5 . . ?
C12 C11 H11A 120.5 . . ?
C13 C12 C11 120.3(3) . . ?
C13 C12 H12A 119.8 . . ?
C11 C12 H12A 119.8 . . ?
C12 C13 C14 121.3(3) . . ?
C12 C13 H13A 119.3 . . ?
C14 C13 H13A 119.3 . . ?
C15 C14 C13 117.5(3) . . ?
C15 C14 H14A 121.2 . . ?
C13 C14 H14A 121.2 . . ?
C14 C15 C10 122.2(2) . . ?
C14 C15 N1 127.9(2) . . ?
C10 C15 N1 109.9(2) . . ?
C17 C16 N2 111.1(2) . . ?
C17 C16 H16A 124.4 . . ?
N2 C16 H16A 124.4 . . ?
C16 C17 C18 108.2(2) . . ?
C16 C17 H17A 125.9 . . ?
C18 C17 H17A 125.9 . . ?
O2 C18 N3 123.2(2) . . ?
O2 C18 C17 131.9(3) . . ?
N3 C18 C17 104.9(2) . . ?
O3 C19 N3 112.6(2) . . ?
O3 C19 C20 108.7(2) . . ?
N3 C19 C20 107.7(2) . . ?
O3 C19 H19A 109.3 . . ?
N3 C19 H19A 109.3 . . ?
C20 C19 H19A 109.3 . . ?
C19 C20 C21 112.4(2) . . ?
C19 C20 H20A 109.1 . . ?
C21 C20 H20A 109.1 . . ?
C19 C20 H20B 109.1 . . ?
C21 C20 H20B 109.1 . . ?
H20A C20 H20B 107.8 . . ?
C22 C21 C20 113.1(2) . . ?
C22 C21 C9 112.6(2) . . ?
C20 C21 C9 110.4(2) . . ?
C22 C21 H21A 106.8 . . ?
C20 C21 H21A 106.8 . . ?
C9 C21 H21A 106.8 . . ?
C27 C22 C23 117.5(3) . . ?
C27 C22 C21 123.1(3) . . ?
C23 C22 C21 119.4(2) . . ?
C24 C23 C22 121.5(3) . . ?
C24 C23 H23A 119.3 . . ?
C22 C23 H23A 119.3 . . ?
C25 C24 C23 119.8(3) . . ?
C25 C24 H24A 120.1 . . ?
C23 C24 H24A 120.1 . . ?
C26 C25 C24 119.8(3) . . ?
C26 C25 H25A 120.1 . . ?
C24 C25 H25A 120.1 . . ?
C25 C26 C27 120.5(4) . . ?
C25 C26 H26A 119.7 . . ?
C27 C26 H26A 119.7 . . ?
C22 C27 C26 121.0(3) . . ?
C22 C27 H27A 119.5 . . ?
C26 C27 H27A 119.5 . . ?
C8 N1 C15 111.1(2) . . ?
C8 N1 C7 123.9(2) . . ?
C15 N1 C7 124.8(2) . . ?
C16 N2 N3 105.4(2) . . ?
C16 N2 C9 123.6(2) . . ?
N3 N2 C9 113.91(18) . . ?
C18 N3 N2 109.8(2) . . ?
C18 N3 C19 127.0(2) . . ?
N2 N3 C19 115.86(19) . . ?
C19 O3 H3B 109.5 . . ?

loop_
_geom_bond_atom_site_label_1
_geom_bond_atom_site_label_2
_geom_bond_distance
_geom_bond_site_symmetry_2
_geom_bond_publ_flag
C1 C2 1.353(12) . ?
C1 C6 1.384(7) . ?
C1 H1A 0.9300 . ?
C2 C3 1.346(12) . ?
C2 H2A 0.9300 . ?
C3 C4 1.362(6) . ?
C3 H3A 0.9300 . ?
C4 C5 1.362(4) . ?
C4 H4A 0.9300 . ?
C5 C6 1.378(4) . ?
C5 C7 1.492(4) . ?
C6 H6 0.9300 . ?
C7 N1 1.462(3) . ?
C7 H7A 0.9700 . ?
C7 H7B 0.9700 . ?
C8 O1 1.216(3) . ?
C8 N1 1.356(3) . ?
C8 C9 1.542(3) . ?
C9 N2 1.476(3) . ?
C9 C10 1.506(3) . ?
C9 C21 1.557(3) . ?
C10 C11 1.376(3) . ?
C10 C15 1.389(3) . ?
C11 C12 1.392(4) . ?
C11 H11A 0.9300 . ?
C12 C13 1.374(4) . ?
C12 H12A 0.9300 . ?
C13 C14 1.387(4) . ?
C13 H13A 0.9300 . ?
C14 C15 1.372(3) . ?
C14 H14A 0.9300 . ?
C15 N1 1.417(3) . ?
C16 C17 1.337(4) . ?
C16 N2 1.366(3) . ?
C16 H16A 0.9300 . ?
C17 C18 1.427(4) . ?
C17 H17A 0.9300 . ?
C18 O2 1.242(3) . ?
C18 N3 1.381(3) . ?
C19 O3 1.396(3) . ?
C19 N3 1.454(3) . ?
C19 C20 1.509(3) . ?
C19 H19A 0.9800 . ?
C20 C21 1.541(3) . ?
C20 H20A 0.9700 . ?
C20 H20B 0.9700 . ?
C21 C22 1.512(3) . ?
C21 H21A 0.9800 . ?
C22 C27 1.384(4) . ?
C22 C23 1.382(4) . ?
C23 C24 1.383(4) . ?
C23 H23A 0.9300 . ?
C24 C25 1.373(5) . ?
C24 H24A 0.9300 . ?
C25 C26 1.358(5) . ?
C25 H25A 0.9300 . ?
C26 C27 1.385(4) . ?
C26 H26A 0.9300 . ?
C27 H27A 0.9300 . ?
N2 N3 1.402(3) . ?
O3 H3B 0.8200 . ?

loop_
_geom_hbond_atom_site_label_D
_geom_hbond_atom_site_label_H
_geom_hbond_atom_site_label_A
_geom_hbond_distance_DH
_geom_hbond_distance_HA
_geom_hbond_distance_DA
_geom_hbond_angle_DHA
_geom_hbond_site_symmetry_A
O3 H3B O2 0.82 1.87 2.685(3) 177.8 3_556
C16 H16A O1 0.93 2.45 3.111(3) 127.9 3_656

loop_
_geom_torsion_atom_site_label_1
_geom_torsion_atom_site_label_2
_geom_torsion_atom_site_label_3
_geom_torsion_atom_site_label_4
_geom_torsion
_geom_torsion_site_symmetry_1
_geom_torsion_site_symmetry_2
_geom_torsion_site_symmetry_3
_geom_torsion_site_symmetry_4
_geom_torsion_publ_flag
C6 C1 C2 C3 6.6(11) . . . . ?
C1 C2 C3 C4 -4.9(11) . . . . ?
C2 C3 C4 C5 1.5(8) . . . . ?
C3 C4 C5 C6 0.4(5) . . . . ?
C3 C4 C5 C7 -178.3(3) . . . . ?
C4 C5 C6 C1 1.2(5) . . . . ?
C7 C5 C6 C1 179.9(3) . . . . ?
C2 C1 C6 C5 -4.8(8) . . . . ?
C4 C5 C7 N1 -56.7(4) . . . . ?
C6 C5 C7 N1 124.7(3) . . . . ?
O1 C8 C9 N2 59.8(3) . . . . ?
N1 C8 C9 N2 -120.2(2) . . . . ?
O1 C8 C9 C10 179.5(2) . . . . ?
N1 C8 C9 C10 -0.5(3) . . . . ?
O1 C8 C9 C21 -55.8(3) . . . . ?
N1 C8 C9 C21 124.1(2) . . . . ?
N2 C9 C10 C11 -62.8(3) . . . . ?
C8 C9 C10 C11 -177.4(3) . . . . ?
C21 C9 C10 C11 62.3(4) . . . . ?
N2 C9 C10 C15 115.7(2) . . . . ?
C8 C9 C10 C15 1.1(3) . . . . ?
C21 C9 C10 C15 -119.2(2) . . . . ?
C15 C10 C11 C12 2.8(4) . . . . ?
C9 C10 C11 C12 -178.9(3) . . . . ?
C10 C11 C12 C13 -1.6(4) . . . . ?
C11 C12 C13 C14 -0.4(4) . . . . ?
C12 C13 C14 C15 1.2(4) . . . . ?
C13 C14 C15 C10 0.1(4) . . . . ?
C13 C14 C15 N1 -179.4(2) . . . . ?
C11 C10 C15 C14 -2.1(4) . . . . ?
C9 C10 C15 C14 179.2(2) . . . . ?
C11 C10 C15 N1 177.5(2) . . . . ?
C9 C10 C15 N1 -1.2(3) . . . . ?
N2 C16 C17 C18 -2.9(3) . . . . ?
C16 C17 C18 O2 176.9(3) . . . . ?
C16 C17 C18 N3 -2.1(3) . . . . ?
O3 C19 C20 C21 -69.8(3) . . . . ?
N3 C19 C20 C21 52.4(3) . . . . ?
C19 C20 C21 C22 178.6(2) . . . . ?
C19 C20 C21 C9 -54.2(3) . . . . ?
N2 C9 C21 C22 -179.6(2) . . . . ?
C10 C9 C21 C22 51.9(3) . . . . ?
C8 C9 C21 C22 -64.2(3) . . . . ?
N2 C9 C21 C20 53.0(3) . . . . ?
C10 C9 C21 C20 -75.5(3) . . . . ?
C8 C9 C21 C20 168.3(2) . . . . ?
C20 C21 C22 C27 35.6(3) . . . . ?
C9 C21 C22 C27 -90.5(3) . . . . ?
C20 C21 C22 C23 -142.1(2) . . . . ?
C9 C21 C22 C23 91.9(3) . . . . ?
C27 C22 C23 C24 -0.4(4) . . . . ?
C21 C22 C23 C24 177.4(2) . . . . ?
C22 C23 C24 C25 0.0(5) . . . . ?
C23 C24 C25 C26 0.1(5) . . . . ?
C24 C25 C26 C27 0.1(5) . . . . ?
C23 C22 C27 C26 0.6(4) . . . . ?
C21 C22 C27 C26 -177.1(3) . . . . ?
C25 C26 C27 C22 -0.5(5) . . . . ?
O1 C8 N1 C15 179.8(2) . . . . ?
C9 C8 N1 C15 -0.2(3) . . . . ?
O1 C8 N1 C7 -5.8(4) . . . . ?
C9 C8 N1 C7 174.3(2) . . . . ?
C14 C15 N1 C8 -179.6(2) . . . . ?
C10 C15 N1 C8 0.9(3) . . . . ?
C14 C15 N1 C7 6.0(4) . . . . ?
C10 C15 N1 C7 -173.5(2) . . . . ?
C5 C7 N1 C8 115.3(3) . . . . ?
C5 C7 N1 C15 -71.0(3) . . . . ?
C17 C16 N2 N3 6.6(3) . . . . ?
C17 C16 N2 C9 140.0(2) . . . . ?
C10 C9 N2 C16 -56.3(3) . . . . ?
C8 C9 N2 C16 55.8(3) . . . . ?
C21 C9 N2 C16 173.5(2) . . . . ?
C10 C9 N2 N3 73.7(2) . . . . ?
C8 C9 N2 N3 -174.17(19) . . . . ?
C21 C9 N2 N3 -56.5(2) . . . . ?
O2 C18 N3 N2 -172.9(2) . . . . ?
C17 C18 N3 N2 6.2(3) . . . . ?
O2 C18 N3 C19 -24.5(4) . . . . ?
C17 C18 N3 C19 154.6(2) . . . . ?
C16 N2 N3 C18 -7.9(3) . . . . ?
C9 N2 N3 C18 -146.5(2) . . . . ?
C16 N2 N3 C19 -160.2(2) . . . . ?
C9 N2 N3 C19 61.3(3) . . . . ?
O3 C19 N3 C18 -82.9(3) . . . . ?
C20 C19 N3 C18 157.3(2) . . . . ?
O3 C19 N3 N2 63.8(3) . . . . ?
C20 C19 N3 N2 -55.9(3) . . . . ?
